data_7011751
loop_
_publ_author_name
'Q. m. Cheng'
'O. Stark'
'K. Merz'
'M. Winter'
'R. A. Fischer'

_publ_section_title
;
 Lewis base properties of tris(trimethylstannyl)amine: unusually short
 M--N bonds of the adduct compounds [X3M&#x00B7;N(SnMe3)3] (X = Cl, Br;
 M = Al, Ga, In) and [Cl2(CH3)M&#x00B7;N(SnMe3)3] (M = Al, Ga)
;
_journal_issue 14
_journal_name_full 'J. Chem. Soc., Dalton Trans.'
_journal_page_first 2933
_journal_page_last 2936
_journal_paper_doi 10.1039/b203489c
_journal_year 2002
_chemical_formula_sum 'C9 H27 Al Cl3 N Si0 Sn3'
_chemical_formula_weight 638.72
_chemical_name_systematic
; 
? 
;
_space_group_IT_number 29
_symmetry_cell_setting orthorhombic
_symmetry_space_group_name_Hall 'P 2c -2ac'
_symmetry_space_group_name_H-M 'P c a 21'
_atom_sites_solution_hydrogens geom
_atom_sites_solution_primary direct
_atom_sites_solution_secondary difmap
_audit_creation_method SHELXL-97
_cell_angle_alpha 90.00
_cell_angle_beta 90.00
_cell_angle_gamma 90.00
_cell_formula_units_Z 4
_cell_length_a 12.6514(15)
_cell_length_b 13.0879(16)
_cell_length_c 12.6514(16)
_cell_measurement_reflns_used 89
_cell_measurement_temperature 203(2)
_cell_measurement_theta_max 23.7
_cell_measurement_theta_min 4.01
_cell_volume 2094.8(4)
_computing_cell_refinement SMART
_computing_data_collection SMART
_computing_data_reduction SAINT
_computing_molecular_graphics 'BRUKER axs SHELXTL-PLUS'
_computing_publication_material SHELXL-97
_computing_structure_refinement 'SHELXL-97 (Sheldrick, 1997)'
_computing_structure_solution 'SHELXS-97 (Sheldrick, 1990)'
_diffrn_ambient_temperature 203(2)
_diffrn_measured_fraction_theta_full 0.930
_diffrn_measured_fraction_theta_max 0.930
_diffrn_measurement_device_type 'Bruker axs CCD 1000'
_diffrn_measurement_method omega-scan
_diffrn_radiation_monochromator graphite
_diffrn_radiation_source 'fine-focus sealed tube'
_diffrn_radiation_type MoK\a
_diffrn_radiation_wavelength 0.71073
_diffrn_reflns_av_R_equivalents 0.0484
_diffrn_reflns_av_sigmaI/netI 0.0356
_diffrn_reflns_limit_h_max 10
_diffrn_reflns_limit_h_min -13
_diffrn_reflns_limit_k_max 15
_diffrn_reflns_limit_k_min -12
_diffrn_reflns_limit_l_max 15
_diffrn_reflns_limit_l_min -10
_diffrn_reflns_number 4832
_diffrn_reflns_theta_full 25.07
_diffrn_reflns_theta_max 25.07
_diffrn_reflns_theta_min 2.24
_exptl_absorpt_coefficient_mu 3.959
_exptl_absorpt_correction_T_max 1.0000
_exptl_absorpt_correction_T_min 0.5345
_exptl_absorpt_correction_type empirical
_exptl_crystal_density_diffrn 2.025
_exptl_crystal_density_method 'not measured'
_exptl_crystal_F_000 1208
_refine_diff_density_max 3.734
_refine_diff_density_min -1.395
_refine_diff_density_rms 0.263
_refine_ls_abs_structure_details 'Flack H D (1983), Acta Cryst. A39, 876-881'
_refine_ls_abs_structure_Flack 0.00
_refine_ls_extinction_method none
_refine_ls_goodness_of_fit_ref 0.962
_refine_ls_hydrogen_treatment mixed
_refine_ls_matrix_type full
_refine_ls_number_parameters 154
_refine_ls_number_reflns 2941
_refine_ls_number_restraints 1
_refine_ls_restrained_S_all 0.962
_refine_ls_R_factor_all 0.0591
_refine_ls_R_factor_gt 0.0558
_refine_ls_shift/su_max 0.076
_refine_ls_shift/su_mean 0.013
_refine_ls_structure_factor_coef Fsqd
_refine_ls_weighting_details 'w=1/[\s^2^(Fo^2^)+(0.1335P)^2^+22.9284P] where P=(Fo^2^+2Fc^2^)/3'
_refine_ls_weighting_scheme calc
_refine_ls_wR_factor_gt 0.1597
_refine_ls_wR_factor_ref 0.1687
_reflns_number_gt 2806
_reflns_number_total 2941
_reflns_threshold_expression >2sigma(I)
_cod_data_source_file b203489c.txt
_cod_data_source_block cheng
_cod_depositor_comments
;
The following automatic conversions were performed:

'_refine_ls_weighting_scheme' value 'calc
w=1/[\s^2^(Fo^2^)+(0.1335P)^2^+22.9284P] where P=(Fo^2^+2Fc^2^)/3'
was changed to 'calc'. New tag '_refine_ls_weighting_details' was
created. The value of the new tag was set to
'w=1/[\s^2^(Fo^2^)+(0.1335P)^2^+22.9284P] where P=(Fo^2^+2Fc^2^)/3'.

Automatic conversion script
Id: cif_fix_values 3143 2015-03-26 13:38:13Z robertas 
;
_cod_original_sg_symbol_H-M Pca2(1)
_cod_database_code 7011751

loop_
_symmetry_equiv_pos_as_xyz
'x, y, z'
'-x, -y, z+1/2'
'x+1/2, -y, z'
'-x+1/2, y, z+1/2'

loop_
_atom_site_label
_atom_site_type_symbol
_atom_site_fract_x
_atom_site_fract_y
_atom_site_fract_z
_atom_site_U_iso_or_equiv
_atom_site_adp_type
_atom_site_occupancy
_atom_site_calc_flag
_atom_site_refinement_flags
_atom_site_disorder_assembly
_atom_site_disorder_group
Sn1 Sn 0.07457(8) 0.89584(6) 0.72229(10) 0.0280(3) Uani 1 d . . .
N1 N -0.0016(9) 0.7481(7) 0.7523(9) 0.017(2) Uani 1 d . . .
Sn2 Sn 0.11494(8) 0.62888(7) 0.72464(10) 0.0300(3) Uani 1 d . . .
Sn3 Sn -0.13032(8) 0.72898(7) 0.64109(10) 0.0292(3) Uani 1 d . . .
Cl2 Cl -0.1072(4) 0.8912(3) 0.9380(4) 0.0401(10) Uani 1 d . . .
Cl3 Cl -0.1765(4) 0.6376(3) 0.9052(4) 0.0422(11) Uani 1 d . . .
Cl1 Cl 0.0727(4) 0.6967(4) 0.9996(3) 0.0423(10) Uani 1 d . . .
Al1 Al -0.0504(4) 0.7439(3) 0.8919(4) 0.0256(9) Uani 1 d . . .
C1 C 0.2653(15) 0.6840(13) 0.7864(16) 0.043(4) Uani 1 d . . .
H1A H 0.3194 0.6326 0.7751 0.064 Uiso 1 calc R . .
H1B H 0.2584 0.6975 0.8615 0.064 Uiso 1 calc R . .
H1C H 0.2850 0.7465 0.7501 0.064 Uiso 1 calc R . .
C2 C 0.1856(16) 0.8738(16) 0.5939(16) 0.049(5) Uani 1 d . . .
H2A H 0.2209 0.9379 0.5786 0.073 Uiso 1 calc R . .
H2B H 0.1480 0.8506 0.5316 0.073 Uiso 1 calc R . .
H2C H 0.2376 0.8229 0.6142 0.073 Uiso 1 calc R . .
C3 C 0.1661(15) 0.9357(14) 0.8602(14) 0.041(4) Uani 1 d . . .
H3A H 0.1192 0.9454 0.9200 0.061 Uiso 1 calc R . .
H3B H 0.2047 0.9984 0.8469 0.061 Uiso 1 calc R . .
H3C H 0.2157 0.8812 0.8758 0.061 Uiso 1 calc R . .
C4 C -0.1528(19) 0.5635(12) 0.6279(17) 0.053(5) Uani 1 d . . .
H4A H -0.1752 0.5364 0.6956 0.079 Uiso 1 calc R . .
H4B H -0.0867 0.5317 0.6072 0.079 Uiso 1 calc R . .
H4C H -0.2063 0.5493 0.5751 0.079 Uiso 1 calc R . .
C5 C 0.1190(17) 0.6062(14) 0.5580(15) 0.046(6) Uani 1 d . . .
H5A H 0.1701 0.5535 0.5411 0.070 Uiso 1 calc R . .
H5B H 0.1391 0.6695 0.5235 0.070 Uiso 1 calc R . .
H5C H 0.0496 0.5854 0.5335 0.070 Uiso 1 calc R . .
C6 C -0.0847(15) 0.7958(15) 0.4931(14) 0.040(4) Uani 1 d . . .
H6A H -0.0777 0.8691 0.5014 0.059 Uiso 1 calc R . .
H6B H -0.1382 0.7812 0.4403 0.059 Uiso 1 calc R . .
H6C H -0.0176 0.7672 0.4706 0.059 Uiso 1 calc R . .
C7 C -0.0418(18) 1.0057(12) 0.6845(15) 0.051(5) Uani 1 d . . .
H7A H -0.0912 1.0119 0.7429 0.076 Uiso 1 calc R . .
H7B H -0.0795 0.9845 0.6215 0.076 Uiso 1 calc R . .
H7C H -0.0082 1.0712 0.6720 0.076 Uiso 1 calc R . .
C8 C -0.264(2) 0.8081(14) 0.7018(17) 0.056(6) Uani 1 d . . .
H8A H -0.2485 0.8806 0.7054 0.084 Uiso 1 calc R . .
H8B H -0.2802 0.7828 0.7721 0.084 Uiso 1 calc R . .
H8C H -0.3241 0.7969 0.6558 0.084 Uiso 1 calc R . .
C9 C 0.0608(19) 0.4930(12) 0.8014(18) 0.055(6) Uani 1 d . . .
H9A H 0.1115 0.4385 0.7902 0.083 Uiso 1 calc R . .
H9B H -0.0071 0.4732 0.7722 0.083 Uiso 1 calc R . .
H9C H 0.0534 0.5058 0.8766 0.083 Uiso 1 calc R . .

loop_
_atom_site_aniso_label
_atom_site_aniso_U_11
_atom_site_aniso_U_22
_atom_site_aniso_U_33
_atom_site_aniso_U_23
_atom_site_aniso_U_13
_atom_site_aniso_U_12
Sn1 0.0297(6) 0.0221(4) 0.0324(5) 0.0017(5) 0.0001(5) -0.0023(3)
N1 0.018(6) 0.013(4) 0.020(6) -0.001(4) 0.006(4) 0.000(4)
Sn2 0.0318(6) 0.0255(5) 0.0328(6) 0.0001(5) -0.0008(6) 0.0076(3)
Sn3 0.0296(6) 0.0267(5) 0.0313(6) 0.0036(4) -0.0046(5) -0.0010(4)
Cl2 0.051(3) 0.034(2) 0.035(2) -0.0052(15) 0.006(2) 0.0112(17)
Cl3 0.031(3) 0.047(2) 0.048(3) 0.0180(18) 0.0044(19) -0.0091(16)
Cl1 0.043(3) 0.051(2) 0.033(2) 0.0084(18) -0.0122(18) 0.0049(18)
Al1 0.027(3) 0.0254(19) 0.024(2) 0.0062(17) 0.0028(19) 0.0036(16)
C1 0.032(11) 0.041(9) 0.056(12) 0.009(8) -0.001(9) 0.008(7)
C2 0.031(12) 0.073(13) 0.042(11) 0.009(9) 0.016(9) -0.006(8)
C3 0.043(11) 0.039(9) 0.040(10) -0.012(7) -0.009(9) -0.004(8)
C4 0.082(15) 0.025(8) 0.051(13) 0.006(8) 0.011(11) -0.009(8)
C5 0.065(14) 0.043(10) 0.031(10) -0.027(8) -0.024(9) 0.035(9)
C6 0.030(10) 0.054(10) 0.035(10) 0.003(8) -0.007(7) 0.003(7)
C7 0.079(15) 0.015(6) 0.057(11) 0.015(7) -0.014(10) -0.002(8)
C8 0.074(16) 0.042(9) 0.052(14) 0.006(8) -0.011(10) -0.007(9)
C9 0.082(16) 0.026(8) 0.057(12) 0.017(9) 0.022(11) 0.015(8)

loop_
_atom_type_symbol
_atom_type_description
_atom_type_scat_dispersion_real
_atom_type_scat_dispersion_imag
_atom_type_scat_source
C C 0.0033 0.0016 'International Tables Vol C Tables 4.2.6.8 and 6.1.1.4'
H H 0.0000 0.0000 'International Tables Vol C Tables 4.2.6.8 and 6.1.1.4'
Si Si 0.0817 0.0704 'International Tables Vol C Tables 4.2.6.8 and 6.1.1.4'
Cl Cl 0.1484 0.1585 'International Tables Vol C Tables 4.2.6.8 and 6.1.1.4'
Al Al 0.0645 0.0514 'International Tables Vol C Tables 4.2.6.8 and 6.1.1.4'
Sn Sn -0.6537 1.4246 'International Tables Vol C Tables 4.2.6.8 and 6.1.1.4'
N N 0.0061 0.0033 'International Tables Vol C Tables 4.2.6.8 and 6.1.1.4'

loop_
_geom_angle_atom_site_label_1
_geom_angle_atom_site_label_2
_geom_angle_atom_site_label_3
_geom_angle
_geom_angle_site_symmetry_1
_geom_angle_site_symmetry_3
_geom_angle_publ_flag
C7 Sn1 C3 113.1(7) . . ?
C7 Sn1 C2 111.9(8) . . ?
C3 Sn1 C2 106.9(8) . . ?
C7 Sn1 N1 109.4(6) . . ?
C3 Sn1 N1 108.0(6) . . ?
C2 Sn1 N1 107.3(6) . . ?
Al1 N1 Sn3 111.2(5) . . ?
Al1 N1 Sn2 110.7(5) . . ?
Sn3 N1 Sn2 108.8(4) . . ?
Al1 N1 Sn1 109.5(5) . . ?
Sn3 N1 Sn1 108.7(5) . . ?
Sn2 N1 Sn1 107.8(5) . . ?
C9 Sn2 C1 113.1(8) . . ?
C9 Sn2 C5 110.0(9) . . ?
C1 Sn2 C5 112.3(8) . . ?
C9 Sn2 N1 107.8(6) . . ?
C1 Sn2 N1 107.3(5) . . ?
C5 Sn2 N1 106.0(5) . . ?
C8 Sn3 N1 107.9(6) . . ?
C8 Sn3 C6 109.3(7) . . ?
N1 Sn3 C6 108.5(6) . . ?
C8 Sn3 C4 113.9(8) . . ?
N1 Sn3 C4 105.1(7) . . ?
C6 Sn3 C4 111.8(8) . . ?
N1 Al1 Cl3 110.0(4) . . ?
N1 Al1 Cl2 110.0(4) . . ?
Cl3 Al1 Cl2 108.4(3) . . ?
N1 Al1 Cl1 111.5(4) . . ?
Cl3 Al1 Cl1 107.7(2) . . ?
Cl2 Al1 Cl1 109.2(3) . . ?

loop_
_geom_bond_atom_site_label_1
_geom_bond_atom_site_label_2
_geom_bond_distance
_geom_bond_site_symmetry_2
_geom_bond_publ_flag
Sn1 C7 2.113(19) . ?
Sn1 C3 2.159(17) . ?
Sn1 C2 2.166(19) . ?
Sn1 N1 2.194(10) . ?
N1 Al1 1.872(12) . ?
N1 Sn3 2.166(12) . ?
N1 Sn2 2.175(10) . ?
Sn2 C9 2.139(17) . ?
Sn2 C1 2.179(19) . ?
Sn2 C5 2.129(19) . ?
Sn3 C8 2.13(2) . ?
Sn3 C6 2.145(18) . ?
Sn3 C4 2.190(16) . ?
Cl2 Al1 2.138(6) . ?
Cl3 Al1 2.124(6) . ?
Cl1 Al1 2.159(6) . ?
